data_7233408
loop_
_publ_author_name
'Tcho\'n, Daniel'
'Trzybi\'nski, Damian'
'Wrona-Piotrowicz, Anna'
'Makal, Anna'

_publ_section_title
;
 Polymorphism and resulting luminescence properties of 1-acetylpyrene
;
_journal_issue 38
_journal_name_full CrystEngComm
_journal_page_first 5845
_journal_paper_doi 10.1039/C9CE01203F
_journal_volume 21
_journal_year 2019
_chemical_formula_moiety 'C18 H12 O'
_chemical_formula_sum 'C18 H12 O'
_chemical_formula_weight 244.28
_space_group_crystal_system monoclinic
_space_group_IT_number 4
_space_group_name_Hall 'P 2yb'
_space_group_name_H-M_alt 'P 1 21 1'
_symmetry_space_group_name_Hall 'P 2yb'
_symmetry_space_group_name_H-M 'P 1 21 1'
_atom_sites_solution_hydrogens geom
_atom_sites_solution_primary dual
_audit_creation_date 2019-05-03
_audit_creation_method
;
Olex2 1.2
(compiled May 29 2018 13:30:08 for OlexSys, GUI svn.r5506)
;
_audit_update_record
;
2019-05-23 deposited with the CCDC.    2019-08-20 downloaded from the CCDC.
;
_cell_angle_alpha 90
_cell_angle_beta 91.529(9)
_cell_angle_gamma 90
_cell_formula_units_Z 12
_cell_length_a 12.5556(11)
_cell_length_b 10.9547(12)
_cell_length_c 26.244(3)
_cell_measurement_reflns_used 2565
_cell_measurement_temperature 100.00(10)
_cell_measurement_theta_max 69.8580
_cell_measurement_theta_min 4.8480
_cell_volume 3608.4(7)
_computing_cell_refinement
'CrysAlisPro, Agilent Technologies, Version 1.171.37.34 (release 22-05-2014 CrysAlis171 .NET) (compiled May 22 2014,16:03:01)'
_computing_data_collection
'CrysAlisPro, Agilent Technologies, Version 1.171.37.34 (release 22-05-2014 CrysAlis171 .NET) (compiled May 22 2014,16:03:01)'
_computing_data_reduction
'CrysAlisPro, Agilent Technologies, Version 1.171.37.34 (release 22-05-2014 CrysAlis171 .NET) (compiled May 22 2014,16:03:01)'
_computing_molecular_graphics 'Olex2 (Dolomanov et al., 2009)'
_computing_publication_material 'Olex2 (Dolomanov et al., 2009)'
_computing_structure_refinement 'ShelXL (Sheldrick, 2015)'
_computing_structure_solution 'ShelXT (Sheldrick, 2015)'
_diffrn_ambient_environment N~2~
_diffrn_ambient_temperature 100.00(10)
_diffrn_detector 'CCD plate'
_diffrn_detector_area_resol_mean 5.2195
_diffrn_detector_type Atlas
_diffrn_measured_fraction_theta_full 0.994
_diffrn_measured_fraction_theta_max 0.979
_diffrn_measurement_details
;
#__ type_ start__ end____ width___ exp.time_ 1 omega -71.00 -44.00 1.0000 5.0000 omega____ theta____ kappa____ phi______ frames - 0.0000 -178.0000 60.0000 27 #__ type_ start__ end____ width___ exp.time_ 2 omega -14.00 41.00 1.0000 5.0000 omega____ theta____ kappa____ phi______ frames - 0.0000 57.0000 0.0000 55 #__ type_ start__ end____ width___ exp.time_ 3 omega 20.00 47.00 1.0000 5.0000 omega____ theta____ kappa____ phi______ frames - 0.0000 -99.0000 -150.0000 27 #__ type_ start__ end____ width___ exp.time_ 4 omega 62.00 89.00 1.0000 5.0000 omega____ theta____ kappa____ phi______ frames - 0.0000 57.0000 0.0000 27 #__ type_ start__ end____ width___ exp.time_ 5 omega 9.00 46.00 1.0000 5.0000 omega____ theta____ kappa____ phi______ frames - 0.0000 -99.0000 30.0000 37 #__ type_ start__ end____ width___ exp.time_ 6 omega -141.00 -97.00 1.0000 20.0000 omega____ theta____ kappa____ phi______ frames - -54.9624 -99.0000 120.0000 44 #__ type_ start__ end____ width___ exp.time_ 7 omega -143.00 -80.00 1.0000 20.0000 omega____ theta____ kappa____ phi______ frames - -54.9624 -99.0000 -90.0000 63 #__ type_ start__ end____ width___ exp.time_ 8 omega -114.00 -79.00 1.0000 20.0000 omega____ theta____ kappa____ phi______ frames - -54.9624 -99.0000 -60.0000 35 #__ type_ start__ end____ width___ exp.time_ 9 omega -118.00 -81.00 1.0000 20.0000 omega____ theta____ kappa____ phi______ frames - -54.9624 -99.0000 150.0000 37 #__ type_ start__ end____ width___ exp.time_ 10 omega -142.00 -84.00 1.0000 20.0000 omega____ theta____ kappa____ phi______ frames - -54.9624 -99.0000 0.0000 58 #__ type_ start__ end____ width___ exp.time_ 11 omega 117.00 143.00 1.0000 20.0000 omega____ theta____ kappa____ phi______ frames - 54.9624 125.0000 120.0000 26 #__ type_ start__ end____ width___ exp.time_ 12 omega 118.00 144.00 1.0000 20.0000 omega____ theta____ kappa____ phi______ frames - 54.9624 125.0000 -90.0000 26 #__ type_ start__ end____ width___ exp.time_ 13 omega 25.00 119.00 1.0000 20.0000 omega____ theta____ kappa____ phi______ frames - 54.9624 -1
;
_diffrn_measurement_device 'four-circle diffractometer'
_diffrn_measurement_device_type 'SuperNova, Dual, Cu at zero, Atlas'
_diffrn_measurement_method '\w scans'
_diffrn_orient_matrix_UB_11 -0.0845286000
_diffrn_orient_matrix_UB_12 0.1020075000
_diffrn_orient_matrix_UB_13 -0.0012873000
_diffrn_orient_matrix_UB_21 0.0398780000
_diffrn_orient_matrix_UB_22 0.0440564000
_diffrn_orient_matrix_UB_23 0.0528671000
_diffrn_orient_matrix_UB_31 0.0796025000
_diffrn_orient_matrix_UB_32 0.0862429000
_diffrn_orient_matrix_UB_33 -0.0254762000
_diffrn_radiation_monochromator mirror
_diffrn_radiation_probe x-ray
_diffrn_radiation_type CuK\a
_diffrn_radiation_wavelength 1.54184
_diffrn_reflns_av_R_equivalents 0.0770
_diffrn_reflns_av_unetI/netI 0.1428
_diffrn_reflns_Laue_measured_fraction_full 0.994
_diffrn_reflns_Laue_measured_fraction_max 0.979
_diffrn_reflns_limit_h_max 15
_diffrn_reflns_limit_h_min -15
_diffrn_reflns_limit_k_max 13
_diffrn_reflns_limit_k_min -10
_diffrn_reflns_limit_l_max 32
_diffrn_reflns_limit_l_min -32
_diffrn_reflns_number 21362
_diffrn_reflns_point_group_measured_fraction_full 0.855
_diffrn_reflns_point_group_measured_fraction_max 0.829
_diffrn_reflns_theta_full 67.684
_diffrn_reflns_theta_max 71.835
_diffrn_reflns_theta_min 3.369
_diffrn_source 'sealed X-ray tube'
_diffrn_source_type 'SuperNova (Cu) X-ray Source'
_exptl_absorpt_coefficient_mu 0.642
_exptl_absorpt_correction_T_max 0.991
_exptl_absorpt_correction_T_min 0.955
_exptl_absorpt_correction_type gaussian
_exptl_absorpt_process_details
'CrysAlisPro, Agilent Technologies, Version 1.171.37.34 (release 22-05-2014 CrysAlis171 .NET) (compiled May 22 2014,16:03:01) Numerical absorption correction based on gaussian integration over 			a multifaceted crystal model Empirical absorption correction using spherical harmonics, implemented in SCALE3 ABSPACK scaling algorithm.'
_exptl_crystal_colour 'clear colourless'
_exptl_crystal_colour_lustre clear
_exptl_crystal_colour_primary colourless
_exptl_crystal_density_diffrn 1.349
_exptl_crystal_description plate
_exptl_crystal_F_000 1536
_exptl_crystal_preparation Luminescent
_exptl_crystal_recrystallization_method 'Re-crystallisation from solvent: chloroform'
_exptl_crystal_size_max 0.1898
_exptl_crystal_size_mid 0.1037
_exptl_crystal_size_min 0.022
_refine_diff_density_max 0.736
_refine_diff_density_min -0.366
_refine_diff_density_rms 0.085
_refine_ls_abs_structure_details
;
 Flack x determined using 1100 quotients [(I+)-(I-)]/[(I+)+(I-)]
 (Parsons and Flack (2004), Acta Cryst. A60, s61).
;
_refine_ls_abs_structure_Flack -2.0(10)
_refine_ls_extinction_method none
_refine_ls_goodness_of_fit_ref 0.987
_refine_ls_hydrogen_treatment constr
_refine_ls_matrix_type full
_refine_ls_number_parameters 1033
_refine_ls_number_reflns 11741
_refine_ls_number_restraints 349
_refine_ls_restrained_S_all 0.996
_refine_ls_R_factor_all 0.2173
_refine_ls_R_factor_gt 0.1143
_refine_ls_shift/su_max 0.000
_refine_ls_shift/su_mean 0.000
_refine_ls_structure_factor_coef Fsqd
_refine_ls_weighting_details
;
 w=1/[\s^2^(Fo^2^)+(0.1845P)^2^]
 where P=(Fo^2^+2Fc^2^)/3
;
_refine_ls_weighting_scheme calc
_refine_ls_wR_factor_gt 0.2825
_refine_ls_wR_factor_ref 0.3860
_reflns_Friedel_coverage 0.604
_reflns_Friedel_fraction_full 0.698
_reflns_Friedel_fraction_max 0.661
_reflns_number_gt 4666
_reflns_number_total 11741
_reflns_threshold_expression 'I > 2\s(I)'
_cod_data_source_file c9ce01203f2.cif
_cod_data_source_block 500f1_chcl3
_cod_depositor_comments 'Adding full bibliography for 7233408--7233410.cif.'
_cod_original_cell_volume 3608.4(6)
_cod_database_code 7233408
_shelxl_version_number 2013-2
_chemical_oxdiff_formula 'C11 H10 N O'
_chemical_oxdiff_usercomment '100 K'
_shelx_space_group_comment
;
The symmetry employed for this shelxl refinement is uniquely defined
by the following loop, which should always be used as a source of
symmetry information in preference to the above space-group names.
They are only intended as comments.
;
_shelx_estimated_absorpt_t_max 0.986
_shelx_estimated_absorpt_t_min 0.888
_reflns_odcompleteness_completeness 99.46
_reflns_odcompleteness_iscentric 1
_reflns_odcompleteness_theta 66.97
_olex2_refinement_description
;
1. Fixed Uiso
 At 1.2 times of:
  All C(H) groups
 At 1.5 times of:
  All C(H,H,H) groups
2. Uiso/Uaniso restraints and constraints
Uanis(C16E) \\sim Ueq, Uanis(C9D) \\sim Ueq, Uanis(O1F) \\sim Ueq: with sigma
of 0.005 and sigma for terminal atoms of 0.01
3. Rigid body (RIGU) restrains
 C15E, O1E, C17E, C1E, C18E, C2E, C14E, C3E, C13E, C4E, C12E, C16E, C5E, C11E,
 C9E, C6E, C10E, C8E, C7E
 with sigma for 1-2 distances of 0.004 and sigma for 1-3 distances of 0.004
 C15F, O1F, C17F, C1F, C18F, C2F, C14F, C3F, C13F, C4F, C12F, C16F, C5F, C11F,
 C9F, C6F, C10F, C8F, C7F
 with sigma for 1-2 distances of 0.004 and sigma for 1-3 distances of 0.004
4.a Aromatic/amide H refined with riding coordinates:
 C3A(H3A), C4A(H4A), C6A(H6A), C7A(H7A), C8A(H8A), C10A(H10A), C11A(H11A),
 C13A(H13A), C14A(H14A), C3B(H3B), C4B(H4B), C6B(H6B), C7B(H7B), C8B(H8B),
 C10B(H10B), C11B(H11B), C13B(H13B), C14B(H14B), C3C(H3C), C4C(H4C), C6C(H6C),
 C7C(H7C), C8C(H8C), C10C(H10C), C11C(H11C), C13C(H13C), C14C(H14C), C3D(H3D),
 C4D(H4D), C6D(H6D), C7D(H7D), C8D(H8D), C10D(H10D), C11D(H11D), C13D(H13D),
 C14D(H14D), C3E(H3E), C4E(H4E), C6E(H6E), C7E(H7E), C8E(H8E), C10E(H10E),
 C11E(H11E), C13E(H13E), C14E(H14E), C3F(H3F), C4F(H4F), C6F(H6F), C7F(H7F),
 C8F(H8F), C10F(H10F), C11F(H11F), C13F(H13F), C14F(H14F)
4.b Idealised Me refined as rotating group:
 C18A(H18A,H18B,H18C), C18B(H18D,H18E,H18F), C18C(H18G,H18H,H18I), C18D(H18J,
 H18K,H18L), C18E(H18M,H18N,H18O), C18F(H18P,H18Q,H18R)
;
_olex2_date_sample_data_collection 2018-07-12
_olex2_submission_special_instructions 'No special instructions were received'

loop_
_space_group_symop_operation_xyz
'x, y, z'
'-x, y+1/2, -z'

loop_
_atom_site_label
_atom_site_type_symbol
_atom_site_fract_x
_atom_site_fract_y
_atom_site_fract_z
_atom_site_U_iso_or_equiv
_atom_site_adp_type
_atom_site_occupancy
_atom_site_site_symmetry_order
_atom_site_calc_flag
_atom_site_refinement_flags_posn
_atom_site_refinement_flags_adp
O1A O -0.5446(8) -0.0370(10) 0.0251(4) 0.073(3) Uani 1 1 d . .
C1A C -0.4862(9) 0.0871(12) 0.0933(6) 0.053(4) Uani 1 1 d . .
C2A C -0.4089(10) 0.0057(11) 0.1160(6) 0.049(4) Uani 1 1 d . .
C3A C -0.3583(10) -0.0922(11) 0.0879(6) 0.052(4) Uani 1 1 d . .
H3A H -0.3769 -0.1035 0.0537 0.062 Uiso 1 1 calc R .
C4A C -0.2846(10) -0.1677(12) 0.1102(6) 0.049(4) Uani 1 1 d . .
H4A H -0.2537 -0.2285 0.0907 0.059 Uiso 1 1 calc R .
C5A C -0.2532(10) -0.1556(12) 0.1632(5) 0.046(4) Uani 1 1 d . .
C6A C -0.1792(9) -0.2331(11) 0.1868(5) 0.042(3) Uani 1 1 d . .
H6A H -0.1493 -0.2957 0.1680 0.051 Uiso 1 1 calc R .
C7A C -0.1493(9) -0.2192(13) 0.2374(6) 0.049(4) Uani 1 1 d . .
H7A H -0.1003 -0.2731 0.2522 0.059 Uiso 1 1 calc R .
C8A C -0.1914(10) -0.1256(12) 0.2667(5) 0.047(3) Uani 1 1 d . .
H8A H -0.1720 -0.1174 0.3009 0.056 Uiso 1 1 calc R .
C9A C -0.2637(10) -0.0441(11) 0.2434(6) 0.047(3) Uani 1 1 d . .
C10A C -0.3086(11) 0.0576(12) 0.2720(6) 0.053(4) Uani 1 1 d . .
H10A H -0.2893 0.0685 0.3061 0.064 Uiso 1 1 calc R .
C11A C -0.3788(11) 0.1364(11) 0.2486(6) 0.052(4) Uani 1 1 d . .
H11A H -0.4051 0.2011 0.2675 0.062 Uiso 1 1 calc R .
C12A C -0.4131(10) 0.1242(12) 0.1975(6) 0.055(4) Uani 1 1 d . .
C13A C -0.4847(10) 0.2051(12) 0.1705(7) 0.057(4) Uani 1 1 d . .
H13A H -0.5095 0.2736 0.1875 0.069 Uiso 1 1 calc R .
C14A C -0.5169(10) 0.1872(12) 0.1231(7) 0.068(5) Uani 1 1 d . .
H14A H -0.5629 0.2443 0.1082 0.082 Uiso 1 1 calc R .
C15A C -0.3737(9) 0.0235(11) 0.1677(6) 0.048(4) Uani 1 1 d . .
C16A C -0.2971(9) -0.0581(11) 0.1918(5) 0.037(3) Uani 1 1 d . .
C17A C -0.5363(10) 0.0654(13) 0.0438(7) 0.059(4) Uani 1 1 d . .
C18A C -0.5834(12) 0.1732(16) 0.0132(8) 0.090(6) Uani 1 1 d . .
H18A H -0.5293 0.2082 -0.0074 0.135 Uiso 1 1 calc GR .
H18B H -0.6090 0.2339 0.0363 0.135 Uiso 1 1 calc GR .
H18C H -0.6413 0.1448 -0.0083 0.135 Uiso 1 1 calc GR .
O1B O 0.0547(8) 0.3058(11) 0.3211(4) 0.071(3) Uani 1 1 d . .
C1B C -0.0196(9) 0.1770(13) 0.2562(4) 0.040(3) Uani 1 1 d . .
C2B C -0.0955(8) 0.2564(13) 0.2360(5) 0.038(3) Uani 1 1 d . .
C3B C -0.1380(11) 0.3590(13) 0.2632(5) 0.048(4) Uani 1 1 d . .
H3B H -0.1129 0.3744 0.2962 0.058 Uiso 1 1 calc R .
C4B C -0.2134(11) 0.4341(12) 0.2423(5) 0.049(4) Uani 1 1 d . .
H4B H -0.2408 0.4970 0.2619 0.058 Uiso 1 1 calc R .
C5B C -0.2515(9) 0.4184(12) 0.1910(5) 0.041(3) Uani 1 1 d . .
C6B C -0.3279(10) 0.5002(15) 0.1684(6) 0.060(4) Uani 1 1 d . .
H6B H -0.3561 0.5640 0.1871 0.072 Uiso 1 1 calc R .
C7B C -0.3591(11) 0.4823(13) 0.1177(6) 0.056(4) Uani 1 1 d . .
H7B H -0.4089 0.5350 0.1028 0.067 Uiso 1 1 calc R .
C8B C -0.3188(11) 0.3890(15) 0.0890(6) 0.061(4) Uani 1 1 d . .
H8B H -0.3403 0.3807 0.0550 0.074 Uiso 1 1 calc R .
C9B C -0.2448(9) 0.3057(12) 0.1108(5) 0.041(3) Uani 1 1 d . .
C10B C -0.2038(11) 0.2060(14) 0.0824(6) 0.062(4) Uani 1 1 d . .
H10B H -0.2241 0.1963 0.0483 0.074 Uiso 1 1 calc R .
C11B C -0.1356(11) 0.1255(14) 0.1048(5) 0.052(4) Uani 1 1 d . .
H11B H -0.1113 0.0601 0.0857 0.062 Uiso 1 1 calc R .
C12B C -0.0997(10) 0.1372(12) 0.1561(5) 0.041(3) Uani 1 1 d . .
C13B C -0.0304(8) 0.0525(13) 0.1810(5) 0.041(3) Uani 1 1 d . .
H13B H -0.0118 -0.0189 0.1643 0.050 Uiso 1 1 calc R .
C14B C 0.0098(10) 0.0744(14) 0.2296(5) 0.052(4) Uani 1 1 d . .
H14B H 0.0574 0.0192 0.2446 0.062 Uiso 1 1 calc R .
C15B C -0.1352(8) 0.2374(11) 0.1846(4) 0.030(3) Uani 1 1 d . .
C16B C -0.2103(10) 0.3192(12) 0.1621(5) 0.043(3) Uani 1 1 d . .
C17B C 0.0387(11) 0.1955(17) 0.3063(6) 0.061(5) Uani 1 1 d . .
C18B C 0.0860(11) 0.0908(17) 0.3342(6) 0.070(5) Uani 1 1 d . .
H18D H 0.1518 0.0682 0.3190 0.105 Uiso 1 1 calc GR .
H18E H 0.0376 0.0230 0.3326 0.105 Uiso 1 1 calc GR .
H18F H 0.0993 0.1132 0.3692 0.105 Uiso 1 1 calc GR .
O1C O -0.0298(8) 0.8079(11) 0.3766(4) 0.067(3) Uani 1 1 d . .
C1C C 0.0373(11) 0.6960(13) 0.4494(5) 0.044(3) Uani 1 1 d . .
C2C C 0.1118(9) 0.7847(10) 0.4675(4) 0.031(3) Uani 1 1 d . .
C3C C 0.1539(9) 0.8824(11) 0.4373(4) 0.034(3) Uani 1 1 d . .
H3C H 0.1320 0.8904 0.4034 0.041 Uiso 1 1 calc R .
C4C C 0.2249(9) 0.9626(10) 0.4577(5) 0.036(3) Uani 1 1 d . .
H4C H 0.2512 1.0242 0.4371 0.043 Uiso 1 1 calc R .
C5C C 0.2608(8) 0.9560(10) 0.5094(4) 0.028(2) Uani 1 1 d . .
C6C C 0.3346(8) 1.0405(12) 0.5306(5) 0.038(3) Uani 1 1 d . .
H6C H 0.3593 1.1041 0.5106 0.045 Uiso 1 1 calc R .
C7C C 0.3704(9) 1.0296(11) 0.5807(5) 0.038(3) Uani 1 1 d . .
H7C H 0.4189 1.0859 0.5942 0.045 Uiso 1 1 calc R .
C8C C 0.3351(8) 0.9371(12) 0.6101(5) 0.038(3) Uani 1 1 d . .
H8C H 0.3606 0.9308 0.6436 0.046 Uiso 1 1 calc R .
C9C C 0.2625(9) 0.8517(10) 0.5919(4) 0.032(3) Uani 1 1 d . .
C10C C 0.2312(9) 0.7486(11) 0.6212(5) 0.037(3) Uani 1 1 d . .
H10C H 0.2593 0.7389 0.6541 0.044 Uiso 1 1 calc R .
C11C C 0.1619(9) 0.6646(11) 0.6023(4) 0.036(3) Uani 1 1 d . .
H11C H 0.1394 0.6010 0.6229 0.043 Uiso 1 1 calc R .
C12C C 0.1222(9) 0.6733(10) 0.5497(4) 0.030(3) Uani 1 1 d . .
C13C C 0.0551(9) 0.5834(12) 0.5287(5) 0.040(3) Uani 1 1 d . .
H13C H 0.0382 0.5158 0.5483 0.048 Uiso 1 1 calc R .
C14C C 0.0126(11) 0.5919(12) 0.4791(5) 0.046(3) Uani 1 1 d . .
H14C H -0.0311 0.5306 0.4658 0.055 Uiso 1 1 calc R .
C15C C 0.1517(9) 0.7714(10) 0.5190(5) 0.033(3) Uani 1 1 d . .
C16C C 0.2249(8) 0.8592(11) 0.5394(5) 0.032(3) Uani 1 1 d . .
C17C C -0.0165(12) 0.7075(14) 0.3978(5) 0.053(4) Uani 1 1 d . .
C18C C -0.0628(14) 0.5942(15) 0.3729(6) 0.079(6) Uani 1 1 d . .
H18G H -0.1248 0.5689 0.3907 0.118 Uiso 1 1 calc GR .
H18H H -0.0107 0.5300 0.3741 0.118 Uiso 1 1 calc GR .
H18I H -0.0822 0.6117 0.3380 0.118 Uiso 1 1 calc GR .
O1D O 0.5752(10) 0.5277(12) 0.6516(4) 0.079(4) Uani 1 1 d . .
C1D C 0.4976(10) 0.6480(12) 0.5847(6) 0.051(4) Uani 1 1 d . .
C2D C 0.4257(9) 0.5621(12) 0.5630(7) 0.054(4) Uani 1 1 d . .
C3D C 0.3878(9) 0.4621(12) 0.5923(7) 0.058(4) Uani 1 1 d . .
H3D H 0.4148 0.4518 0.6253 0.070 Uiso 1 1 calc R .
C4D C 0.3149(9) 0.3823(13) 0.5741(6) 0.054(4) Uani 1 1 d . .
H4D H 0.2904 0.3201 0.5949 0.065 Uiso 1 1 calc R .
C5D C 0.2748(9) 0.3936(11) 0.5224(7) 0.058(5) Uani 1 1 d . .
C6D C 0.2011(10) 0.3112(11) 0.4992(7) 0.069(5) Uani 1 1 d . .
H6D H 0.1767 0.2458 0.5182 0.083 Uiso 1 1 calc R .
C7D C 0.1650(11) 0.3241(14) 0.4506(8) 0.081(6) Uani 1 1 d . .
H7D H 0.1153 0.2691 0.4372 0.098 Uiso 1 1 calc R .
C8D C 0.2009(12) 0.4173(14) 0.4209(8) 0.089(7) Uani 1 1 d . .
H8D H 0.1788 0.4231 0.3868 0.106 Uiso 1 1 calc R .
C9D C 0.2704(11) 0.5031(13) 0.4420(6) 0.053(4) Uani 1 1 d . U
C10D C 0.3078(11) 0.6048(14) 0.4121(7) 0.066(5) Uani 1 1 d . .
H10D H 0.2871 0.6105 0.3779 0.079 Uiso 1 1 calc R .
C11D C 0.3714(10) 0.6909(13) 0.4326(6) 0.059(4) Uani 1 1 d . .
H11D H 0.3896 0.7581 0.4130 0.071 Uiso 1 1 calc R .
C12D C 0.4123(9) 0.6821(11) 0.4841(6) 0.053(4) Uani 1 1 d . .
C13D C 0.4800(10) 0.7690(12) 0.5047(7) 0.061(5) Uani 1 1 d . .
H13D H 0.4969 0.8381 0.4860 0.074 Uiso 1 1 calc R .
C14D C 0.5233(10) 0.7527(12) 0.5540(7) 0.059(5) Uani 1 1 d . .
H14D H 0.5700 0.8111 0.5673 0.071 Uiso 1 1 calc R .
C15D C 0.3822(9) 0.5785(11) 0.5138(7) 0.054(4) Uani 1 1 d . .
C16D C 0.3101(9) 0.4914(11) 0.4916(6) 0.055(4) Uani 1 1 d . .
C17D C 0.5545(14) 0.626(2) 0.6338(7) 0.079(6) Uani 1 1 d . .
C18D C 0.6064(12) 0.7444(17) 0.6591(7) 0.094(7) Uani 1 1 d . .
H18J H 0.6303 0.7259 0.6933 0.141 Uiso 1 1 calc GR .
H18K H 0.5544 0.8086 0.6597 0.141 Uiso 1 1 calc GR .
H18L H 0.6660 0.7701 0.6395 0.141 Uiso 1 1 calc GR .
O1E O 0.5099(12) 1.0293(15) 0.7053(6) 0.148(7) Uani 1 1 d . U
C1E C 0.5641(10) 1.1276(14) 0.7815(6) 0.062(3) Uani 1 1 d . U
C2E C 0.6309(10) 1.0383(13) 0.8012(6) 0.054(3) Uani 1 1 d . U
C3E C 0.6711(10) 0.9349(14) 0.7700(6) 0.058(3) Uani 1 1 d . U
H3E H 0.6499 0.9291 0.7359 0.069 Uiso 1 1 calc R .
C4E C 0.7367(11) 0.8504(13) 0.7900(6) 0.057(3) Uani 1 1 d . U
H4E H 0.7659 0.7922 0.7686 0.068 Uiso 1 1 calc R .
C5E C 0.7633(13) 0.8470(14) 0.8436(6) 0.066(4) Uani 1 1 d . U
C6E C 0.8300(13) 0.7623(14) 0.8634(7) 0.070(4) Uani 1 1 d . U
H6E H 0.8562 0.7016 0.8424 0.084 Uiso 1 1 calc R .
C7E C 0.8608(16) 0.7635(15) 0.9150(7) 0.086(5) Uani 1 1 d . U
H7E H 0.9073 0.7047 0.9282 0.104 Uiso 1 1 calc R .
C8E C 0.8204(16) 0.8553(15) 0.9465(7) 0.090(5) Uani 1 1 d . U
H8E H 0.8384 0.8556 0.9811 0.108 Uiso 1 1 calc R .
C9E C 0.7534(16) 0.9461(16) 0.9264(7) 0.081(4) Uani 1 1 d . U
C10E C 0.7186(16) 1.0441(16) 0.9577(7) 0.090(5) Uani 1 1 d . U
H10E H 0.7374 1.0449 0.9922 0.108 Uiso 1 1 calc R .
C11E C 0.6578(15) 1.1372(16) 0.9374(7) 0.082(5) Uani 1 1 d . U
H11E H 0.6353 1.2002 0.9583 0.098 Uiso 1 1 calc R .
C12E C 0.6296(12) 1.1378(13) 0.8857(6) 0.061(3) Uani 1 1 d . U
C13E C 0.5680(12) 1.2272(14) 0.8647(7) 0.068(4) Uani 1 1 d . U
H13E H 0.5464 1.2913 0.8852 0.082 Uiso 1 1 calc R .
C14E C 0.5363(12) 1.2262(15) 0.8143(7) 0.072(4) Uani 1 1 d . U
H14E H 0.4961 1.2909 0.8012 0.086 Uiso 1 1 calc R .
C15E C 0.6619(10) 1.0350(13) 0.8538(6) 0.051(3) Uani 1 1 d . U
C16E C 0.7273(12) 0.9437(13) 0.8746(6) 0.056(3) Uani 1 1 d . U
C17E C 0.5169(13) 1.1279(19) 0.7295(8) 0.089(5) Uani 1 1 d . U
C18E C 0.4647(13) 1.2357(18) 0.7068(8) 0.095(6) Uani 1 1 d . U
H18M H 0.4475 1.2200 0.6716 0.143 Uiso 1 1 calc GR .
H18N H 0.5120 1.3044 0.7095 0.143 Uiso 1 1 calc GR .
H18O H 0.4007 1.2531 0.7246 0.143 Uiso 1 1 calc GR .
O1F O 0.9822(17) 0.2010(18) 0.9824(7) 0.182(7) Uani 1 1 d . U
C1F C 0.9783(14) 0.1237(12) 0.9040(6) 0.063(4) Uani 1 1 d . U
C2F C 0.9129(12) 0.2200(12) 0.8825(6) 0.058(3) Uani 1 1 d . U
C3F C 0.8720(13) 0.3189(13) 0.9120(6) 0.066(4) Uani 1 1 d . U
H3F H 0.8890 0.3246 0.9467 0.080 Uiso 1 1 calc R .
C4F C 0.8077(12) 0.4050(12) 0.8889(6) 0.058(4) Uani 1 1 d . U
H4F H 0.7819 0.4672 0.9093 0.070 Uiso 1 1 calc R .
C5F C 0.7778(11) 0.4067(12) 0.8371(6) 0.055(3) Uani 1 1 d . U
C6F C 0.7105(11) 0.4911(13) 0.8149(6) 0.059(3) Uani 1 1 d . U
H6F H 0.6816 0.5522 0.8349 0.071 Uiso 1 1 calc R .
C7F C 0.6843(12) 0.4870(15) 0.7622(7) 0.070(4) Uani 1 1 d . U
H7F H 0.6404 0.5459 0.7472 0.084 Uiso 1 1 calc R .
C8F C 0.7265(11) 0.3913(16) 0.7330(7) 0.068(4) Uani 1 1 d . U
H8F H 0.7089 0.3877 0.6984 0.082 Uiso 1 1 calc R .
C9F C 0.7936(10) 0.3015(13) 0.7540(6) 0.056(3) Uani 1 1 d . U
C10F C 0.8322(10) 0.2019(13) 0.7243(6) 0.058(3) Uani 1 1 d . U
H10F H 0.8155 0.1993 0.6896 0.069 Uiso 1 1 calc R .
C11F C 0.8913(11) 0.1129(14) 0.7450(7) 0.064(3) Uani 1 1 d . U
H11F H 0.9159 0.0496 0.7248 0.077 Uiso 1 1 calc R .
C12F C 0.9173(11) 0.1155(13) 0.7996(6) 0.055(3) Uani 1 1 d . U
C13F C 0.9764(11) 0.0234(12) 0.8220(6) 0.057(3) Uani 1 1 d . U
H13F H 0.9956 -0.0439 0.8027 0.069 Uiso 1 1 calc R .
C14F C 1.0073(13) 0.0295(14) 0.8722(6) 0.067(4) Uani 1 1 d . U
H14F H 1.0498 -0.0328 0.8857 0.080 Uiso 1 1 calc R .
C15F C 0.8854(10) 0.2133(12) 0.8293(5) 0.049(3) Uani 1 1 d . U
C16F C 0.8200(11) 0.3053(13) 0.8068(6) 0.053(3) Uani 1 1 d . U
C17F C 1.027(2) 0.125(2) 0.9566(8) 0.123(8) Uani 1 1 d . U
C18F C 1.0864(17) 0.0224(18) 0.9751(7) 0.107(7) Uani 1 1 d . U
H18P H 1.1150 0.0397 1.0086 0.161 Uiso 1 1 calc GR .
H18Q H 1.1437 0.0057 0.9526 0.161 Uiso 1 1 calc GR .
H18R H 1.0405 -0.0475 0.9766 0.161 Uiso 1 1 calc GR .

loop_
_atom_site_aniso_label
_atom_site_aniso_U_11
_atom_site_aniso_U_22
_atom_site_aniso_U_33
_atom_site_aniso_U_23
_atom_site_aniso_U_13
_atom_site_aniso_U_12
O1A 0.064(7) 0.049(7) 0.103(8) -0.009(6) -0.051(6) -0.004(5)
C1A 0.028(6) 0.027(7) 0.104(12) -0.005(7) -0.012(7) 0.006(5)
C2A 0.039(7) 0.016(6) 0.092(10) -0.012(7) -0.023(7) 0.009(5)
C3A 0.043(7) 0.024(7) 0.087(10) -0.011(7) -0.025(7) 0.012(6)
C4A 0.040(7) 0.025(7) 0.081(10) -0.013(7) -0.014(7) 0.013(6)
C5A 0.038(7) 0.036(8) 0.064(9) -0.017(7) -0.009(6) 0.016(6)
C6A 0.040(7) 0.020(6) 0.066(9) -0.020(6) -0.008(6) 0.016(5)
C7A 0.032(6) 0.041(8) 0.073(10) 0.009(7) -0.013(7) 0.010(6)
C8A 0.047(7) 0.042(8) 0.051(8) -0.022(7) -0.013(6) 0.001(6)
C9A 0.046(7) 0.021(6) 0.074(10) -0.015(7) 0.003(7) -0.004(6)
C10A 0.054(8) 0.030(8) 0.076(10) -0.020(7) 0.012(8) -0.003(6)
C11A 0.054(8) 0.018(6) 0.084(11) -0.030(7) 0.017(8) -0.003(6)
C12A 0.036(7) 0.029(7) 0.101(12) -0.026(8) 0.000(8) 0.004(6)
C13A 0.028(6) 0.022(7) 0.122(14) -0.008(8) 0.010(8) -0.001(5)
C14A 0.038(8) 0.014(6) 0.152(17) -0.006(9) -0.018(9) 0.005(6)
C15A 0.029(6) 0.020(6) 0.093(11) -0.014(7) -0.014(7) 0.001(5)
C16A 0.030(6) 0.022(6) 0.059(8) -0.015(6) -0.004(6) 0.006(5)
C17A 0.028(6) 0.034(8) 0.114(13) 0.007(9) -0.029(8) 0.008(6)
C18A 0.053(9) 0.058(11) 0.157(18) 0.019(12) -0.035(11) 0.023(8)
O1B 0.056(6) 0.089(9) 0.067(7) 0.020(6) -0.030(5) -0.030(6)
C1B 0.029(6) 0.058(9) 0.032(6) 0.012(7) -0.009(5) -0.008(6)
C2B 0.021(5) 0.049(8) 0.044(7) -0.001(6) -0.006(5) -0.008(6)
C3B 0.055(8) 0.044(8) 0.045(8) -0.003(7) -0.013(7) -0.019(7)
C4B 0.067(9) 0.033(7) 0.046(8) -0.011(6) -0.002(7) -0.015(7)
C5B 0.030(6) 0.033(7) 0.060(8) -0.003(6) 0.010(6) -0.003(5)
C6B 0.037(7) 0.056(10) 0.086(11) -0.007(9) 0.002(8) 0.002(7)
C7B 0.046(8) 0.034(8) 0.086(11) -0.002(8) -0.023(8) 0.007(6)
C8B 0.051(8) 0.059(10) 0.072(10) 0.010(9) -0.034(8) 0.012(8)
C9B 0.038(7) 0.041(7) 0.042(7) 0.000(6) -0.026(6) 0.004(6)
C10B 0.068(10) 0.057(10) 0.058(9) -0.012(8) -0.034(8) 0.010(8)
C11B 0.057(8) 0.064(10) 0.034(7) -0.015(7) -0.012(6) 0.009(8)
C12B 0.043(7) 0.035(7) 0.044(7) 0.003(6) -0.020(6) 0.014(6)
C13B 0.021(5) 0.047(8) 0.056(8) -0.002(7) 0.004(6) 0.008(5)
C14B 0.033(7) 0.068(11) 0.054(9) 0.025(8) -0.008(6) 0.005(7)
C15B 0.023(5) 0.029(6) 0.037(6) 0.005(5) -0.011(5) 0.000(5)
C16B 0.040(7) 0.031(7) 0.057(8) 0.005(6) -0.016(6) -0.004(6)
C17B 0.043(8) 0.086(12) 0.054(9) 0.007(9) -0.014(7) -0.034(8)
C18B 0.037(7) 0.107(14) 0.065(10) 0.042(10) -0.014(7) -0.010(8)
O1C 0.072(7) 0.074(8) 0.055(6) -0.002(6) -0.010(5) -0.028(6)
C1C 0.052(8) 0.037(7) 0.044(7) -0.009(6) 0.001(6) -0.013(6)
C2C 0.034(6) 0.024(6) 0.034(6) 0.001(5) 0.002(5) -0.011(5)
C3C 0.037(6) 0.031(7) 0.035(6) 0.003(6) 0.008(5) -0.008(5)
C4C 0.035(6) 0.015(6) 0.056(8) 0.000(6) 0.002(6) 0.000(5)
C5C 0.021(5) 0.019(5) 0.044(7) 0.001(5) 0.005(5) -0.001(4)
C6C 0.019(5) 0.036(7) 0.057(8) -0.001(6) -0.006(5) -0.009(5)
C7C 0.031(6) 0.021(6) 0.061(8) -0.007(6) -0.004(6) -0.005(5)
C8C 0.025(6) 0.036(7) 0.053(7) -0.007(6) -0.004(5) -0.002(5)
C9C 0.031(6) 0.024(6) 0.041(6) 0.000(5) 0.019(5) 0.011(5)
C10C 0.039(6) 0.032(7) 0.039(7) -0.004(6) -0.002(5) -0.002(5)
C11C 0.044(7) 0.030(7) 0.033(6) 0.007(5) 0.009(5) -0.002(5)
C12C 0.039(6) 0.018(6) 0.034(6) 0.001(5) 0.010(5) 0.001(5)
C13C 0.039(7) 0.031(7) 0.050(8) -0.007(6) 0.017(6) -0.005(6)
C14C 0.058(8) 0.034(8) 0.044(8) 0.000(6) 0.001(7) -0.018(6)
C15C 0.035(6) 0.016(5) 0.050(7) -0.006(5) 0.020(6) -0.011(5)
C16C 0.025(5) 0.023(6) 0.049(7) -0.001(6) 0.009(5) 0.006(5)
C17C 0.063(9) 0.045(9) 0.052(8) -0.005(7) 0.002(7) -0.031(7)
C18C 0.102(13) 0.075(12) 0.058(10) -0.016(9) -0.012(10) -0.044(11)
O1D 0.090(9) 0.061(8) 0.085(8) -0.020(7) -0.027(7) 0.001(7)
C1D 0.026(6) 0.028(7) 0.097(12) -0.022(8) -0.007(7) 0.007(5)
C2D 0.021(6) 0.020(7) 0.120(13) -0.027(8) 0.001(7) 0.006(5)
C3D 0.027(6) 0.035(8) 0.113(12) -0.024(9) 0.008(7) 0.008(6)
C4D 0.019(6) 0.041(8) 0.103(12) -0.025(8) -0.007(7) 0.008(6)
C5D 0.024(6) 0.021(7) 0.129(14) -0.023(8) -0.019(8) 0.008(5)
C6D 0.044(8) 0.010(6) 0.153(16) -0.010(8) -0.039(9) 0.001(6)
C7D 0.044(8) 0.033(9) 0.165(19) -0.026(11) -0.052(11) 0.012(7)
C8D 0.068(10) 0.028(8) 0.165(18) -0.015(10) -0.077(12) 0.009(8)
C9D 0.044(5) 0.042(6) 0.073(6) 0.003(5) -0.020(5) 0.008(5)
C10D 0.047(8) 0.050(10) 0.098(13) -0.001(9) -0.038(9) 0.013(7)
C11D 0.039(7) 0.031(7) 0.106(13) -0.007(8) -0.026(8) 0.014(6)
C12D 0.023(6) 0.019(6) 0.116(13) -0.022(8) -0.007(7) 0.008(5)
C13D 0.030(7) 0.023(7) 0.130(14) -0.022(8) -0.016(8) 0.003(6)
C14D 0.029(7) 0.028(7) 0.121(14) -0.035(9) 0.007(8) -0.003(6)
C15D 0.027(6) 0.019(6) 0.116(13) -0.007(7) -0.023(8) 0.010(5)
C16D 0.030(6) 0.016(6) 0.118(13) -0.014(8) -0.032(8) 0.008(5)
C17D 0.059(10) 0.103(15) 0.075(12) -0.069(12) 0.008(9) -0.019(11)
C18D 0.051(9) 0.097(15) 0.133(17) -0.071(13) -0.013(10) -0.006(10)
O1E 0.122(11) 0.126(10) 0.191(13) -0.113(9) -0.085(10) 0.055(9)
C1E 0.035(6) 0.056(7) 0.095(7) -0.053(6) 0.013(5) -0.017(5)
C2E 0.031(5) 0.050(6) 0.082(6) -0.040(5) 0.025(5) -0.021(5)
C3E 0.039(6) 0.053(7) 0.082(8) -0.045(6) 0.023(6) -0.023(5)
C4E 0.051(7) 0.044(7) 0.077(7) -0.039(5) 0.029(5) -0.027(5)
C5E 0.085(9) 0.037(6) 0.078(7) -0.038(5) 0.029(6) -0.025(6)
C6E 0.094(9) 0.036(7) 0.083(8) -0.021(6) 0.034(7) -0.029(6)
C7E 0.137(13) 0.037(7) 0.087(8) -0.019(6) 0.026(8) -0.028(8)
C8E 0.143(12) 0.044(7) 0.085(9) -0.016(6) 0.037(8) -0.032(7)
C9E 0.126(11) 0.046(7) 0.073(7) -0.021(5) 0.032(6) -0.026(7)
C10E 0.139(13) 0.052(8) 0.082(9) -0.033(6) 0.038(8) -0.029(8)
C11E 0.117(12) 0.053(8) 0.077(7) -0.041(6) 0.043(7) -0.027(8)
C12E 0.060(7) 0.037(6) 0.088(7) -0.035(5) 0.042(6) -0.032(5)
C13E 0.062(8) 0.047(7) 0.096(8) -0.045(6) 0.027(6) -0.022(6)
C14E 0.051(8) 0.056(8) 0.108(8) -0.044(6) 0.022(7) -0.009(6)
C15E 0.044(6) 0.039(5) 0.071(6) -0.037(4) 0.033(5) -0.027(4)
C16E 0.064(5) 0.040(5) 0.067(5) -0.020(4) 0.030(4) -0.023(4)
C17E 0.054(9) 0.094(10) 0.119(9) -0.066(7) -0.007(7) 0.019(7)
C18E 0.055(9) 0.094(11) 0.136(13) -0.055(9) -0.015(9) 0.006(8)
O1F 0.241(12) 0.162(11) 0.143(10) -0.049(8) 0.002(9) 0.078(10)
C1F 0.097(9) 0.022(5) 0.073(7) -0.001(5) 0.041(6) -0.003(6)
C2F 0.074(8) 0.028(6) 0.073(6) -0.006(5) 0.036(5) -0.009(5)
C3F 0.096(10) 0.033(6) 0.072(8) -0.016(6) 0.026(7) 0.000(6)
C4F 0.069(8) 0.028(6) 0.078(7) -0.024(5) 0.024(6) -0.006(6)
C5F 0.053(7) 0.028(6) 0.086(7) -0.019(5) 0.018(5) -0.018(5)
C6F 0.047(7) 0.042(7) 0.090(8) -0.021(6) 0.017(6) -0.011(6)
C7F 0.052(8) 0.057(8) 0.101(8) -0.019(7) 0.005(7) -0.015(6)
C8F 0.042(7) 0.067(8) 0.094(9) -0.033(6) -0.011(6) -0.012(6)
C9F 0.031(6) 0.052(6) 0.084(7) -0.027(5) 0.004(5) -0.019(5)
C10F 0.042(7) 0.052(7) 0.079(8) -0.032(6) 0.004(6) -0.019(5)
C11F 0.049(7) 0.045(7) 0.099(8) -0.025(6) 0.021(6) -0.017(5)
C12F 0.049(7) 0.032(6) 0.087(7) -0.017(5) 0.036(5) -0.019(5)
C13F 0.060(7) 0.026(6) 0.087(7) -0.025(5) 0.036(6) -0.012(5)
C14F 0.075(9) 0.035(7) 0.091(7) -0.014(6) 0.040(6) -0.014(6)
C15F 0.044(6) 0.029(5) 0.075(6) -0.013(4) 0.027(5) -0.016(4)
C16F 0.047(6) 0.036(5) 0.078(6) -0.024(5) 0.013(5) -0.015(5)
C17F 0.213(19) 0.075(11) 0.082(9) -0.003(8) 0.005(9) 0.055(13)
C18F 0.156(16) 0.064(10) 0.104(13) 0.012(10) 0.032(11) 0.021(11)

loop_
_atom_type_symbol
_atom_type_description
_atom_type_scat_dispersion_real
_atom_type_scat_dispersion_imag
_atom_type_scat_source
C C 0.0181 0.0091 'International Tables Vol C Tables 4.2.6.8 and 6.1.1.4'
H H 0.0000 0.0000 'International Tables Vol C Tables 4.2.6.8 and 6.1.1.4'
O O 0.0492 0.0322 'International Tables Vol C Tables 4.2.6.8 and 6.1.1.4'

loop_
_exptl_crystal_face_index_h
_exptl_crystal_face_index_k
_exptl_crystal_face_index_l
_exptl_crystal_face_perp_dist
_exptl_oxdiff_crystal_face_indexfrac_h
_exptl_oxdiff_crystal_face_indexfrac_k
_exptl_oxdiff_crystal_face_indexfrac_l
_exptl_oxdiff_crystal_face_x
_exptl_oxdiff_crystal_face_y
_exptl_oxdiff_crystal_face_z
-4 -6 6 0.0378 -3.9967 -5.9988 6.0035 -0.2818 -0.1063 -0.9884
6 3 -8 0.0318 5.9941 2.9970 -8.0016 -0.1907 -0.0519 0.9395
2 6 -5 0.0814 1.9981 5.9995 -5.0040 0.4495 0.0795 0.8040
7 -1 -7 0.0742 6.9931 -1.0038 -6.9987 -0.6845 -0.1354 0.6484
2 -7 1 0.0865 1.9979 -7.0018 1.0049 -0.8844 -0.1757 -0.4704
-1 1 -17 0.0110 -1.0065 0.9954 -17.0050 0.2085 -0.8953 0.4390
1 -1 17 0.0110 1.0065 -0.9954 17.0050 -0.2085 0.8953 -0.4390
-7 3 6 0.0498 -6.9931 3.0040 5.9973 0.8898 0.1705 -0.4504

loop_
_geom_angle_atom_site_label_1
_geom_angle_atom_site_label_2
_geom_angle_atom_site_label_3
_geom_angle
C2A C1A C17A 122.9(13)
C14A C1A C2A 116.4(14)
C14A C1A C17A 120.6(13)
C1A C2A C3A 123.1(13)
C15A C2A C1A 119.9(12)
C15A C2A C3A 116.9(11)
C2A C3A H3A 119.0
C4A C3A C2A 122.0(13)
C4A C3A H3A 119.0
C3A C4A H4A 119.2
C3A C4A C5A 121.6(13)
C5A C4A H4A 119.2
C6A C5A C4A 122.4(12)
C6A C5A C16A 119.0(12)
C16A C5A C4A 118.5(11)
C5A C6A H6A 119.2
C7A C6A C5A 121.6(12)
C7A C6A H6A 119.2
C6A C7A H7A 119.5
C6A C7A C8A 120.9(12)
C8A C7A H7A 119.5
C7A C8A H8A 120.7
C7A C8A C9A 118.6(12)
C9A C8A H8A 120.7
C8A C9A C10A 120.9(13)
C8A C9A C16A 121.3(12)
C16A C9A C10A 117.8(12)
C9A C10A H10A 119.9
C11A C10A C9A 120.2(14)
C11A C10A H10A 119.9
C10A C11A H11A 118.5
C10A C11A C12A 123.0(12)
C12A C11A H11A 118.5
C11A C12A C13A 125.7(13)
C11A C12A C15A 119.2(13)
C13A C12A C15A 115.0(14)
C12A C13A H13A 118.4
C14A C13A C12A 123.2(14)
C14A C13A H13A 118.4
C1A C14A H14A 117.9
C13A C14A C1A 124.2(14)
C13A C14A H14A 117.9
C2A C15A C12A 121.0(12)
C2A C15A C16A 121.1(11)
C12A C15A C16A 117.9(13)
C5A C16A C15A 119.6(12)
C9A C16A C5A 118.5(11)
C9A C16A C15A 121.9(11)
O1A C17A C1A 122.7(13)
O1A C17A C18A 117.7(15)
C1A C17A C18A 119.6(14)
C17A C18A H18A 109.5
C17A C18A H18B 109.5
C17A C18A H18C 109.5
H18A C18A H18B 109.5
H18A C18A H18C 109.5
H18B C18A H18C 109.5
C2B C1B C17B 124.3(14)
C14B C1B C2B 120.6(11)
C14B C1B C17B 115.0(13)
C1B C2B C3B 124.1(12)
C1B C2B C15B 119.0(12)
C15B C2B C3B 116.9(11)
C2B C3B H3B 118.8
C4B C3B C2B 122.4(12)
C4B C3B H3B 118.8
C3B C4B H4B 119.3
C3B C4B C5B 121.3(13)
C5B C4B H4B 119.3
C4B C5B C6B 121.3(13)
C4B C5B C16B 118.4(12)
C16B C5B C6B 120.3(13)
C5B C6B H6B 120.8
C7B C6B C5B 118.5(14)
C7B C6B H6B 120.8
C6B C7B H7B 118.9
C8B C7B C6B 122.1(13)
C8B C7B H7B 118.9
C7B C8B H8B 119.8
C7B C8B C9B 120.4(13)
C9B C8B H8B 119.8
C8B C9B C10B 121.8(12)
C16B C9B C8B 120.0(13)
C16B C9B C10B 118.2(11)
C9B C10B H10B 119.8
C11B C10B C9B 120.4(12)
C11B C10B H10B 119.8
C10B C11B H11B 118.8
C10B C11B C12B 122.4(13)
C12B C11B H11B 118.8
C11B C12B C13B 123.7(12)
C15B C12B C11B 118.6(11)
C15B C12B C13B 117.7(11)
C12B C13B H13B 119.4
C14B C13B C12B 121.1(13)
C14B C13B H13B 119.4
C1B C14B C13B 120.8(12)
C1B C14B H14B 119.6
C13B C14B H14B 119.6
C12B C15B C2B 120.2(10)
C12B C15B C16B 119.2(10)
C16B C15B C2B 120.6(11)
C9B C16B C5B 118.6(11)
C9B C16B C15B 121.0(12)
C15B C16B C5B 120.3(12)
O1B C17B C1B 117.4(15)
O1B C17B C18B 121.6(13)
C18B C17B C1B 120.7(16)
C17B C18B H18D 109.5
C17B C18B H18E 109.5
C17B C18B H18F 109.5
H18D C18B H18E 109.5
H18D C18B H18F 109.5
H18E C18B H18F 109.5
C2C C1C C17C 121.3(12)
C14C C1C C2C 121.1(12)
C14C C1C C17C 117.5(12)
C1C C2C C3C 124.9(11)
C1C C2C C15C 117.0(10)
C15C C2C C3C 118.0(10)
C2C C3C H3C 119.5
C4C C3C C2C 120.9(11)
C4C C3C H3C 119.5
C3C C4C H4C 118.9
C3C C4C C5C 122.2(11)
C5C C4C H4C 118.9
C6C C5C C4C 122.0(11)
C16C C5C C4C 118.5(10)
C16C C5C C6C 119.4(11)
C5C C6C H6C 119.6
C7C C6C C5C 120.7(12)
C7C C6C H6C 119.6
C6C C7C H7C 119.9
C8C C7C C6C 120.1(11)
C8C C7C H7C 119.9
C7C C8C H8C 118.9
C7C C8C C9C 122.1(12)
C9C C8C H8C 118.9
C8C C9C C10C 122.5(11)
C8C C9C C16C 119.1(11)
C10C C9C C16C 118.0(11)
C9C C10C H10C 119.1
C11C C10C C9C 121.7(11)
C11C C10C H10C 119.1
C10C C11C H11C 119.9
C10C C11C C12C 120.2(11)
C12C C11C H11C 119.9
C13C C12C C11C 121.0(11)
C15C C12C C11C 120.4(11)
C15C C12C C13C 118.6(11)
C12C C13C H13C 118.9
C14C C13C C12C 122.1(12)
C14C C13C H13C 118.9
C1C C14C H14C 120.6
C13C C14C C1C 118.8(12)
C13C C14C H14C 120.6
C12C C15C C2C 122.0(10)
C12C C15C C16C 118.7(11)
C16C C15C C2C 119.4(10)
C5C C16C C9C 118.4(11)
C5C C16C C15C 120.8(11)
C15C C16C C9C 120.7(11)
O1C C17C C1C 122.0(12)
O1C C17C C18C 119.1(13)
C1C C17C C18C 118.7(14)
C17C C18C H18G 109.5
C17C C18C H18H 109.5
C17C C18C H18I 109.5
H18G C18C H18H 109.5
H18G C18C H18I 109.5
H18H C18C H18I 109.5
C2D C1D C14D 117.0(14)
C2D C1D C17D 122.2(15)
C14D C1D C17D 120.4(14)
C1D C2D C3D 120.8(15)
C15D C2D C1D 121.0(14)
C15D C2D C3D 117.9(12)
C2D C3D H3D 118.6
C4D C3D C2D 122.9(16)
C4D C3D H3D 118.6
C3D C4D H4D 120.2
C3D C4D C5D 119.7(15)
C5D C4D H4D 120.2
C6D C5D C4D 123.9(15)
C6D C5D C16D 116.5(15)
C16D C5D C4D 119.7(12)
C5D C6D H6D 118.7
C7D C6D C5D 122.5(16)
C7D C6D H6D 118.7
C6D C7D H7D 119.7
C6D C7D C8D 120.7(14)
C8D C7D H7D 119.7
C7D C8D H8D 120.3
C7D C8D C9D 119.3(17)
C9D C8D H8D 120.3
C8D C9D C10D 120.9(15)
C16D C9D C8D 121.3(15)
C16D C9D C10D 117.7(13)
C9D C10D H10D 119.3
C11D C10D C9D 121.5(15)
C11D C10D H10D 119.3
C10D C11D H11D 119.2
C10D C11D C12D 121.7(15)
C12D C11D H11D 119.2
C13D C12D C11D 121.6(15)
C13D C12D C15D 120.2(15)
C15D C12D C11D 118.2(12)
C12D C13D H13D 120.2
C12D C13D C14D 119.7(15)
C14D C13D H13D 120.2
C1D C14D H14D 119.0
C13D C14D C1D 122.0(13)
C13D C14D H14D 119.0
C2D C15D C12D 120.1(12)
C2D C15D C16D 121.2(13)
C16D C15D C12D 118.7(14)
C5D C16D C15D 118.4(14)
C9D C16D C5D 119.6(12)
C9D C16D C15D 122.0(14)
O1D C17D C1D 125.5(15)
O1D C17D C18D 119.2(17)
C1D C17D C18D 114.6(18)
C17D C18D H18J 109.5
C17D C18D H18K 109.5
C17D C18D H18L 109.5
H18J C18D H18K 109.5
H18J C18D H18L 109.5
H18K C18D H18L 109.5
C2E C1E C14E 117.8(15)
C2E C1E C17E 125.0(14)
C14E C1E C17E 117.2(16)
C1E C2E C3E 123.0(14)
C1E C2E C15E 121.8(13)
C15E C2E C3E 115.1(15)
C2E C3E H3E 119.2
C4E C3E C2E 121.7(15)
C4E C3E H3E 119.2
C3E C4E H4E 119.1
C3E C4E C5E 121.7(14)
C5E C4E H4E 119.1
C6E C5E C4E 121.5(14)
C6E C5E C16E 119.9(16)
C16E C5E C4E 118.3(17)
C5E C6E H6E 119.3
C5E C6E C7E 121.4(16)
C7E C6E H6E 119.3
C6E C7E H7E 120.6
C6E C7E C8E 118.8(19)
C8E C7E H7E 120.6
C7E C8E H8E 119.7
C9E C8E C7E 120.6(19)
C9E C8E H8E 119.7
C8E C9E C10E 120.5(18)
C16E C9E C8E 118.7(16)
C16E C9E C10E 120.6(19)
C9E C10E H10E 119.7
C11E C10E C9E 120.7(18)
C11E C10E H10E 119.7
C10E C11E H11E 119.8
C10E C11E C12E 120.4(16)
C12E C11E H11E 119.8
C11E C12E C15E 119.1(17)
C13E C12E C11E 121.8(15)
C13E C12E C15E 119.0(16)
C12E C13E H13E 118.8
C12E C13E C14E 122.3(15)
C14E C13E H13E 118.8
C1E C14E H14E 119.4
C13E C14E C1E 121.1(18)
C13E C14E H14E 119.4
C2E C15E C12E 117.5(15)
C16E C15E C2E 122.7(12)
C16E C15E C12E 119.7(14)
C9E C16E C5E 120.3(17)
C9E C16E C15E 119.4(14)
C15E C16E C5E 120.3(15)
O1E C17E C1E 119.2(19)
O1E C17E C18E 117.6(18)
C18E C17E C1E 122.8(16)
C17E C18E H18M 109.5
C17E C18E H18N 109.5
C17E C18E H18O 109.5
H18M C18E H18N 109.5
H18M C18E H18O 109.5
H18N C18E H18O 109.5
C2F C1F C17F 124.4(15)
C14F C1F C2F 117.8(16)
C14F C1F C17F 117.4(17)
C3F C2F C1F 123.3(15)
C15F C2F C1F 117.6(13)
C15F C2F C3F 119.1(15)
C2F C3F H3F 120.2
C4F C3F C2F 119.7(15)
C4F C3F H3F 120.2
C3F C4F H4F 117.4
C3F C4F C5F 125.3(14)
C5F C4F H4F 117.4
C4F C5F C16F 115.0(14)
C6F C5F C4F 124.6(14)
C6F C5F C16F 120.4(15)
C5F C6F H6F 119.4
C5F C6F C7F 121.2(15)
C7F C6F H6F 119.4
C6F C7F H7F 120.9
C8F C7F C6F 118.3(16)
C8F C7F H7F 120.9
C7F C8F H8F 118.6
C9F C8F C7F 122.7(16)
C9F C8F H8F 118.6
C8F C9F C10F 122.1(15)
C8F C9F C16F 119.1(14)
C16F C9F C10F 118.7(14)
C9F C10F H10F 119.1
C11F C10F C9F 121.9(15)
C11F C10F H10F 119.1
C10F C11F H11F 120.2
C10F C11F C12F 119.6(15)
C12F C11F H11F 120.2
C13F C12F C11F 120.6(14)
C13F C12F C15F 119.1(15)
C15F C12F C11F 120.3(15)
C12F C13F H13F 119.6
C14F C13F C12F 120.8(14)
C14F C13F H13F 119.6
C1F C14F H14F 118.4
C13F C14F C1F 123.1(17)
C13F C14F H14F 118.4
C12F C15F C2F 121.4(14)
C12F C15F C16F 119.1(14)
C16F C15F C2F 119.5(13)
C9F C16F C5F 118.1(15)
C9F C16F C15F 120.3(13)
C15F C16F C5F 121.5(14)
O1F C17F C1F 110(2)
O1F C17F C18F 126(2)
C18F C17F C1F 120.0(19)
C17F C18F H18P 109.5
C17F C18F H18Q 109.5
C17F C18F H18R 109.5
H18P C18F H18Q 109.5
H18P C18F H18R 109.5
H18Q C18F H18R 109.5

loop_
_geom_bond_atom_site_label_1
_geom_bond_atom_site_label_2
_geom_bond_distance
O1A C17A 1.228(17)
C1A C2A 1.436(16)
C1A C14A 1.406(19)
C1A C17A 1.45(2)
C2A C3A 1.457(17)
C2A C15A 1.429(19)
C3A H3A 0.9300
C3A C4A 1.361(16)
C4A H4A 0.9300
C4A C5A 1.442(18)
C5A C6A 1.391(16)
C5A C16A 1.425(16)
C6A H6A 0.9300
C6A C7A 1.378(18)
C7A H7A 0.9300
C7A C8A 1.394(18)
C8A H8A 0.9300
C8A C9A 1.402(18)
C9A C10A 1.464(17)
C9A C16A 1.413(18)
C10A H10A 0.9300
C10A C11A 1.368(19)
C11A H11A 0.9300
C11A C12A 1.41(2)
C12A C13A 1.436(19)
C12A C15A 1.447(17)
C13A H13A 0.9300
C13A C14A 1.31(2)
C14A H14A 0.9300
C15A C16A 1.447(16)
C17A C18A 1.538(19)
C18A H18A 0.9600
C18A H18B 0.9600
C18A H18C 0.9600
O1B C17B 1.28(2)
C1B C2B 1.385(16)
C1B C14B 1.379(19)
C1B C17B 1.502(17)
C2B C3B 1.442(18)
C2B C15B 1.440(16)
C3B H3B 0.9300
C3B C4B 1.358(18)
C4B H4B 0.9300
C4B C5B 1.429(18)
C5B C6B 1.431(18)
C5B C16B 1.429(18)
C6B H6B 0.9300
C6B C7B 1.39(2)
C7B H7B 0.9300
C7B C8B 1.37(2)
C8B H8B 0.9300
C8B C9B 1.412(16)
C9B C10B 1.426(18)
C9B C16B 1.411(16)
C10B H10B 0.9300
C10B C11B 1.352(18)
C11B H11B 0.9300
C11B C12B 1.416(16)
C12B C13B 1.419(16)
C12B C15B 1.408(16)
C13B H13B 0.9300
C13B C14B 1.379(17)
C14B H14B 0.9300
C15B C16B 1.418(15)
C17B C18B 1.48(2)
C18B H18D 0.9600
C18B H18E 0.9600
C18B H18F 0.9600
O1C C17C 1.242(17)
C1C C2C 1.422(16)
C1C C14C 1.420(18)
C1C C17C 1.502(18)
C2C C3C 1.440(15)
C2C C15C 1.436(16)
C3C H3C 0.9300
C3C C4C 1.351(15)
C4C H4C 0.9300
C4C C5C 1.421(16)
C5C C6C 1.413(14)
C5C C16C 1.403(15)
C6C H6C 0.9300
C6C C7C 1.384(17)
C7C H7C 0.9300
C7C C8C 1.356(17)
C8C H8C 0.9300
C8C C9C 1.383(16)
C9C C10C 1.427(16)
C9C C16C 1.446(16)
C10C H10C 0.9300
C10C C11C 1.352(16)
C11C H11C 0.9300
C11C C12C 1.457(15)
C12C C13C 1.400(16)
C12C C15C 1.400(15)
C13C H13C 0.9300
C13C C14C 1.396(17)
C14C H14C 0.9300
C15C C16C 1.425(15)
C17C C18C 1.513(18)
C18C H18G 0.9600
C18C H18H 0.9600
C18C H18I 0.9600
O1D C17D 1.20(2)
C1D C2D 1.413(17)
C1D C14D 1.44(2)
C1D C17D 1.48(2)
C2D C3D 1.43(2)
C2D C15D 1.40(2)
C3D H3D 0.9300
C3D C4D 1.344(17)
C4D H4D 0.9300
C4D C5D 1.44(2)
C5D C6D 1.418(16)
C5D C16D 1.42(2)
C6D H6D 0.9300
C6D C7D 1.35(2)
C7D H7D 0.9300
C7D C8D 1.37(2)
C8D H8D 0.9300
C8D C9D 1.388(19)
C9D C10D 1.45(2)
C9D C16D 1.387(19)
C10D H10D 0.9300
C10D C11D 1.340(18)
C11D H11D 0.9300
C11D C12D 1.43(2)
C12D C13D 1.377(17)
C12D C15D 1.43(2)
C13D H13D 0.9300
C13D C14D 1.40(2)
C14D H14D 0.9300
C15D C16D 1.429(16)
C17D C18D 1.59(2)
C18D H18J 0.9600
C18D H18K 0.9600
C18D H18L 0.9600
O1E C17E 1.25(2)
C1E C2E 1.38(2)
C1E C14E 1.430(19)
C1E C17E 1.47(2)
C2E C3E 1.491(17)
C2E C15E 1.43(2)
C3E H3E 0.9300
C3E C4E 1.34(2)
C4E H4E 0.9300
C4E C5E 1.44(2)
C5E C6E 1.35(2)
C5E C16E 1.418(18)
C6E H6E 0.9300
C6E C7E 1.40(2)
C7E H7E 0.9300
C7E C8E 1.40(2)
C8E H8E 0.9300
C8E C9E 1.40(3)
C9E C10E 1.43(2)
C9E C16E 1.39(2)
C10E H10E 0.9300
C10E C11E 1.37(3)
C11E H11E 0.9300
C11E C12E 1.39(2)
C12E C13E 1.36(2)
C12E C15E 1.467(17)
C13E H13E 0.9300
C13E C14E 1.37(2)
C14E H14E 0.9300
C15E C16E 1.40(2)
C17E C18E 1.47(3)
C18E H18M 0.9600
C18E H18N 0.9600
C18E H18O 0.9600
O1F C17F 1.22(2)
C1F C2F 1.44(2)
C1F C14F 1.381(19)
C1F C17F 1.50(3)
C2F C3F 1.435(18)
C2F C15F 1.43(2)
C3F H3F 0.9300
C3F C4F 1.37(2)
C4F H4F 0.9300
C4F C5F 1.40(2)
C5F C6F 1.37(2)
C5F C16F 1.473(18)
C6F H6F 0.9300
C6F C7F 1.41(2)
C7F H7F 0.9300
C7F C8F 1.41(2)
C8F H8F 0.9300
C8F C9F 1.40(2)
C9F C10F 1.432(18)
C9F C16F 1.42(2)
C10F H10F 0.9300
C10F C11F 1.33(2)
C11F H11F 0.9300
C11F C12F 1.46(2)
C12F C13F 1.37(2)
C12F C15F 1.390(17)
C13F H13F 0.9300
C13F C14F 1.37(2)
C14F H14F 0.9300
C15F C16F 1.419(19)
C17F C18F 1.43(3)
C18F H18P 0.9600
C18F H18Q 0.9600
C18F H18R 0.9600
